data_2230353
loop_
_publ_author_name
'Archana, R.'
'Yamuna, E.'
'Rajendra Prasad, K. J.'
'Thiruvalluvar, A.'
'Butcher, R. J.'

_publ_section_title
;
 5-Methyl-7,8,9,10-tetrahydrocyclohepta[<i>b</i>]indol-6(5<i>H</i>)-one
;
_journal_coeditor_code HG5032
_journal_issue 6
_journal_name_full 'Acta Crystallographica Section E'
_journal_page_first o1325
_journal_paper_doi 10.1107/S1600536811016229
_journal_volume 67
_journal_year 2011
_chemical_formula_iupac 'C14 H15 N O'
_chemical_formula_moiety 'C14 H15 N O'
_chemical_formula_structural 'C14 H15 N O'
_chemical_formula_sum 'C14 H15 N O'
_chemical_formula_weight 213.27
_chemical_melting_point 338
_chemical_name_systematic
;
5-Methyl-7,8,9,10-tetrahydrocyclohepta[<i>b</i>]indol-6(5<i>H</i>)-one
;
_space_group_IT_number 29
_symmetry_cell_setting orthorhombic
_symmetry_space_group_name_Hall 'P 2c -2ac'
_symmetry_space_group_name_H-M 'P c a 21'
_atom_sites_solution_hydrogens geom
_atom_sites_solution_primary direct
_atom_sites_solution_secondary difmap
_cell_angle_alpha 90
_cell_angle_beta 90
_cell_angle_gamma 90
_cell_formula_units_Z 4
_cell_length_a 8.6999(2)
_cell_length_b 14.1805(3)
_cell_length_c 9.1392(3)
_cell_measurement_reflns_used 2006
_cell_measurement_temperature 295(2)
_cell_measurement_theta_max 73.3916
_cell_measurement_theta_min 4.8348
_cell_volume 1127.49(5)
_computing_cell_refinement 'CrysAlis PRO (Oxford Diffraction, 2010)'
_computing_data_collection 'CrysAlis PRO (Oxford Diffraction, 2010)'
_computing_data_reduction 'CrysAlis PRO (Oxford Diffraction, 2010)'
_computing_molecular_graphics 'ORTEP-3 (Farrugia, 1997)'
_computing_publication_material 'PLATON (Spek, 2009)'
_computing_structure_refinement 'SHELXL97 (Sheldrick, 2008)'
_computing_structure_solution 'SHELXS97 (Sheldrick, 2008)'
_diffrn_ambient_temperature 295(2)
_diffrn_detector_area_resol_mean 10.5081
_diffrn_measured_fraction_theta_full 0.997
_diffrn_measured_fraction_theta_max 0.974
_diffrn_measurement_device_type 'Oxford Diffraction Xcalibur Ruby Gemini'
_diffrn_measurement_method \w
_diffrn_radiation_monochromator graphite
_diffrn_radiation_source 'Enhance (Cu) X-ray Source'
_diffrn_radiation_type CuK\a
_diffrn_radiation_wavelength 1.54184
_diffrn_reflns_av_R_equivalents 0.0197
_diffrn_reflns_av_sigmaI/netI 0.0199
_diffrn_reflns_limit_h_max 10
_diffrn_reflns_limit_h_min 0
_diffrn_reflns_limit_k_max 17
_diffrn_reflns_limit_k_min 0
_diffrn_reflns_limit_l_max 11
_diffrn_reflns_limit_l_min 0
_diffrn_reflns_number 1184
_diffrn_reflns_theta_full 67.50
_diffrn_reflns_theta_max 73.55
_diffrn_reflns_theta_min 5.97
_exptl_absorpt_coefficient_mu 0.619
_exptl_absorpt_correction_T_max 1.00000
_exptl_absorpt_correction_T_min 0.80305
_exptl_absorpt_correction_type multi-scan
_exptl_absorpt_process_details
;
(CrysAlis PRO; Oxford Diffraction, 2010)
;
_exptl_crystal_colour pale-yellow
_exptl_crystal_density_diffrn 1.256
_exptl_crystal_density_method 'Not Measured'
_exptl_crystal_description chunk
_exptl_crystal_F_000 456
_exptl_crystal_size_max 0.47
_exptl_crystal_size_mid 0.35
_exptl_crystal_size_min 0.20
_refine_diff_density_max 0.139
_refine_diff_density_min -0.126
_refine_ls_abs_structure_details
;
see <i>Refinement</i> section in <i>Supplementary materials</i>
;
_refine_ls_extinction_coef 0.018(2)
_refine_ls_extinction_expression Fc^*^=kFc[1+0.001xFc^2^\l^3^/sin(2\q)]^-1/4^
_refine_ls_extinction_method 'SHELXL97 (Sheldrick, 2008)'
_refine_ls_goodness_of_fit_ref 1.068
_refine_ls_hydrogen_treatment constr
_refine_ls_matrix_type full
_refine_ls_number_parameters 147
_refine_ls_number_reflns 1184
_refine_ls_number_restraints 1
_refine_ls_restrained_S_all 1.067
_refine_ls_R_factor_all 0.0381
_refine_ls_R_factor_gt 0.0368
_refine_ls_shift/su_max 0.001
_refine_ls_shift/su_max_lt 0.001
_refine_ls_shift/su_mean 0.000
_refine_ls_structure_factor_coef Fsqd
_refine_ls_weighting_details 'calc w=1/[\s^2^(Fo^2^)+(0.0678P)^2^+0.0651P] where P=(Fo^2^+2Fc^2^)/3'
_refine_ls_weighting_scheme calc
_refine_ls_wR_factor_gt 0.1043
_refine_ls_wR_factor_ref 0.1064
_reflns_number_gt 1148
_reflns_number_total 1184
_reflns_threshold_expression I>2\s(I)
_cod_data_source_file hg5032.cif
_cod_data_source_block I
_cod_database_code 2230353
_cod_database_fobs_code 2230353

loop_
_symmetry_equiv_pos_site_id
_symmetry_equiv_pos_as_xyz
1 x,y,z
2 -x,-y,1/2+z
3 1/2-x,y,1/2+z
4 1/2+x,-y,z

loop_
_atom_site_aniso_label
_atom_site_aniso_U_11
_atom_site_aniso_U_22
_atom_site_aniso_U_33
_atom_site_aniso_U_12
_atom_site_aniso_U_13
_atom_site_aniso_U_23
O6 0.131(2) 0.0782(13) 0.133(2) -0.0248(14) 0.030(2) -0.0505(16)
N5 0.0472(9) 0.0535(9) 0.0534(10) -0.0053(7) -0.0045(8) 0.0057(8)
C1 0.0620(13) 0.0556(12) 0.0644(14) 0.0153(10) -0.0049(12) -0.0035(11)
C2 0.0837(19) 0.0764(16) 0.0774(18) 0.0354(15) 0.0030(16) -0.0123(16)
C3 0.0671(15) 0.111(2) 0.0696(17) 0.0405(18) 0.0133(15) 0.0049(17)
C4 0.0442(12) 0.0964(17) 0.0652(15) 0.0115(12) 0.0043(11) 0.0162(15)
C4A 0.0408(10) 0.0643(12) 0.0486(12) 0.0048(9) -0.0069(9) 0.0089(10)
C5 0.0732(17) 0.0691(14) 0.095(2) -0.0234(13) -0.0062(17) 0.0152(16)
C5A 0.0508(11) 0.0484(10) 0.0421(10) 0.0017(8) -0.0035(9) 0.0048(9)
C6 0.0855(18) 0.0514(12) 0.0541(14) 0.0054(11) -0.0011(13) -0.0046(10)
C7 0.0838(18) 0.0654(13) 0.0514(13) 0.0252(12) 0.0133(13) 0.0021(11)
C8 0.0639(14) 0.0833(17) 0.0668(16) 0.0278(13) 0.0048(13) 0.0131(15)
C9 0.0421(11) 0.0857(16) 0.0663(15) 0.0022(11) 0.0033(11) 0.0069(14)
C10 0.0538(11) 0.0519(9) 0.0542(13) -0.0005(9) 0.0045(10) 0.0087(9)
C10A 0.0436(10) 0.0438(8) 0.0418(10) 0.0050(7) -0.0036(8) 0.0043(8)
C10B 0.0421(10) 0.0506(10) 0.0448(11) 0.0083(7) -0.0055(8) 0.0029(8)

loop_
_atom_site_type_symbol
_atom_site_label
_atom_site_fract_x
_atom_site_fract_y
_atom_site_fract_z
_atom_site_U_iso_or_equiv
_atom_site_thermal_displace_type
_atom_site_calc_flag
_atom_site_refinement_flags
_atom_site_occupancy
O O6 0.5677(3) 0.05292(17) 0.4636(4) 0.1141(10) Uani d . 1.000
N N5 0.4250(2) 0.18603(13) 0.6610(2) 0.0514(5) Uani d . 1.000
C C1 0.4932(3) 0.42768(16) 0.7515(3) 0.0607(8) Uani d . 1.000
C C2 0.3719(3) 0.4495(2) 0.8403(4) 0.0792(10) Uani d . 1.000
C C3 0.2600(4) 0.3822(2) 0.8755(4) 0.0826(10) Uani d . 1.000
C C4 0.2661(3) 0.2923(2) 0.8220(3) 0.0686(9) Uani d . 1.000
C C4A 0.3895(2) 0.26879(16) 0.7301(2) 0.0512(7) Uani d . 1.000
C C5 0.3392(3) 0.09825(18) 0.6805(4) 0.0791(10) Uani d . 1.000
C C5A 0.5637(3) 0.19791(14) 0.5882(2) 0.0471(6) Uani d . 1.000
C C6 0.6360(4) 0.12408(16) 0.4995(3) 0.0637(9) Uani d . 1.000
C C7 0.7989(3) 0.13870(18) 0.4529(3) 0.0669(9) Uani d . 1.000
C C8 0.9072(3) 0.1731(2) 0.5724(3) 0.0713(9) Uani d . 1.000
C C9 0.9058(3) 0.2786(2) 0.6046(3) 0.0647(8) Uani d . 1.000
C C10 0.7621(3) 0.33087(14) 0.5528(3) 0.0533(6) Uani d . 1.000
C C10A 0.6154(2) 0.28910(14) 0.6081(2) 0.0431(5) Uani d . 1.000
C C10B 0.5048(2) 0.33542(14) 0.6960(2) 0.0458(6) Uani d . 1.000
H H1 0.56661 0.47293 0.72821 0.0728 Uiso calc R 1.000
H H2 0.36341 0.51021 0.87808 0.0950 Uiso calc R 1.000
H H3 0.17945 0.39907 0.93704 0.0989 Uiso calc R 1.000
H H4 0.19098 0.24819 0.84567 0.0823 Uiso calc R 1.000
H H5A 0.25845 0.10790 0.75052 0.1184 Uiso calc R 1.000
H H5B 0.29541 0.07936 0.58858 0.1184 Uiso calc R 1.000
H H5C 0.40722 0.04986 0.71507 0.1184 Uiso calc R 1.000
H H7A 0.83814 0.07958 0.41476 0.0803 Uiso calc R 1.000
H H7B 0.80020 0.18409 0.37351 0.0803 Uiso calc R 1.000
H H8A 0.88223 0.13988 0.66208 0.0856 Uiso calc R 1.000
H H8B 1.01113 0.15535 0.54543 0.0856 Uiso calc R 1.000
H H9A 0.91596 0.28753 0.70940 0.0776 Uiso calc R 1.000
H H9B 0.99487 0.30708 0.55857 0.0776 Uiso calc R 1.000
H H10A 0.76018 0.33072 0.44669 0.0640 Uiso calc R 1.000
H H10B 0.76828 0.39599 0.58476 0.0640 Uiso calc R 1.000

loop_
_atom_type_symbol
_atom_type_description
_atom_type_scat_dispersion_real
_atom_type_scat_dispersion_imag
_atom_type_scat_source
C C 0.0181 0.0091 ' International Tables Vol C Tables 4.2.6.8 and 6.1.1.4'
H H 0.0000 0.0000 ' International Tables Vol C Tables 4.2.6.8 and 6.1.1.4'
N N 0.0311 0.0180 ' International Tables Vol C Tables 4.2.6.8 and 6.1.1.4'
O O 0.0492 0.0322 ' International Tables Vol C Tables 4.2.6.8 and 6.1.1.4'

loop_
_geom_angle_atom_site_label_1
_geom_angle_atom_site_label_2
_geom_angle_atom_site_label_3
_geom_angle_site_symmetry_1
_geom_angle_site_symmetry_2
_geom_angle_site_symmetry_3
_geom_angle
_geom_angle_publ_flag
C4A N5 C5 . . . 123.97(19) no
C4A N5 C5A . . . 108.26(17) no
C5 N5 C5A . . . 127.26(19) no
C2 C1 C10B . . . 118.7(2) no
C1 C2 C3 . . . 121.3(3) no
C2 C3 C4 . . . 121.8(3) no
C3 C4 C4A . . . 117.8(3) no
N5 C4A C4 . . . 130.8(2) no
N5 C4A C10B . . . 108.16(16) no
C4 C4A C10B . . . 121.1(2) no
N5 C5A C6 . . . 123.5(2) no
N5 C5A C10A . . . 109.49(18) no
C6 C5A C10A . . . 127.0(2) no
O6 C6 C5A . . . 122.2(3) no
O6 C6 C7 . . . 120.1(3) no
C5A C6 C7 . . . 117.7(2) no
C6 C7 C8 . . . 115.3(2) no
C7 C8 C9 . . . 116.6(2) no
C8 C9 C10 . . . 115.0(2) no
C9 C10 C10A . . . 113.67(19) no
C5A C10A C10 . . . 127.19(19) no
C5A C10A C10B . . . 106.73(17) no
C10 C10A C10B . . . 126.05(18) no
C1 C10B C4A . . . 119.44(18) no
C1 C10B C10A . . . 133.24(19) no
C4A C10B C10A . . . 107.31(17) no
C2 C1 H1 . . . 121.00 no
C10B C1 H1 . . . 121.00 no
C1 C2 H2 . . . 119.00 no
C3 C2 H2 . . . 119.00 no
C2 C3 H3 . . . 119.00 no
C4 C3 H3 . . . 119.00 no
C3 C4 H4 . . . 121.00 no
C4A C4 H4 . . . 121.00 no
N5 C5 H5A . . . 109.00 no
N5 C5 H5B . . . 109.00 no
N5 C5 H5C . . . 110.00 no
H5A C5 H5B . . . 109.00 no
H5A C5 H5C . . . 109.00 no
H5B C5 H5C . . . 109.00 no
C6 C7 H7A . . . 108.00 no
C6 C7 H7B . . . 108.00 no
C8 C7 H7A . . . 108.00 no
C8 C7 H7B . . . 108.00 no
H7A C7 H7B . . . 107.00 no
C7 C8 H8A . . . 108.00 no
C7 C8 H8B . . . 108.00 no
C9 C8 H8A . . . 108.00 no
C9 C8 H8B . . . 108.00 no
H8A C8 H8B . . . 107.00 no
C8 C9 H9A . . . 109.00 no
C8 C9 H9B . . . 109.00 no
C10 C9 H9A . . . 108.00 no
C10 C9 H9B . . . 108.00 no
H9A C9 H9B . . . 108.00 no
C9 C10 H10A . . . 109.00 no
C9 C10 H10B . . . 109.00 no
C10A C10 H10A . . . 109.00 no
C10A C10 H10B . . . 109.00 no
H10A C10 H10B . . . 108.00 no

loop_
_geom_bond_atom_site_label_1
_geom_bond_atom_site_label_2
_geom_bond_site_symmetry_1
_geom_bond_site_symmetry_2
_geom_bond_distance
_geom_bond_publ_flag
O6 C6 . . 1.216(4) no
N5 C4A . . 1.368(3) no
N5 C5 . . 1.462(3) no
N5 C5A . . 1.388(3) no
C1 C2 . . 1.367(4) no
C1 C10B . . 1.407(3) no
C2 C3 . . 1.401(4) no
C3 C4 . . 1.366(4) no
C4 C4A . . 1.403(3) no
C4A C10B . . 1.413(3) no
C5A C6 . . 1.466(3) no
C5A C10A . . 1.381(3) no
C6 C7 . . 1.494(4) no
C7 C8 . . 1.523(4) no
C8 C9 . . 1.525(4) no
C9 C10 . . 1.529(4) no
C10 C10A . . 1.495(3) no
C10A C10B . . 1.415(3) no
C1 H1 . . 0.9300 no
C2 H2 . . 0.9300 no
C3 H3 . . 0.9300 no
C4 H4 . . 0.9300 no
C5 H5A . . 0.9600 no
C5 H5B . . 0.9600 no
C5 H5C . . 0.9600 no
C7 H7A . . 0.9700 no
C7 H7B . . 0.9700 no
C8 H8A . . 0.9700 no
C8 H8B . . 0.9700 no
C9 H9A . . 0.9700 no
C9 H9B . . 0.9700 no
C10 H10A . . 0.9700 no
C10 H10B . . 0.9700 no

loop_
_geom_torsion_atom_site_label_1
_geom_torsion_atom_site_label_2
_geom_torsion_atom_site_label_3
_geom_torsion_atom_site_label_4
_geom_torsion_site_symmetry_1
_geom_torsion_site_symmetry_2
_geom_torsion_site_symmetry_3
_geom_torsion_site_symmetry_4
_geom_torsion
_geom_torsion_publ_flag
C5 N5 C4A C4 . . . . -4.8(4) no
C5 N5 C4A C10B . . . . 174.5(2) no
C5A N5 C4A C4 . . . . -177.2(2) no
C5A N5 C4A C10B . . . . 2.2(2) no
C4A N5 C5A C6 . . . . -178.7(2) no
C4A N5 C5A C10A . . . . -1.3(2) no
C5 N5 C5A C6 . . . . 9.3(4) no
C5 N5 C5A C10A . . . . -173.3(2) no
C10B C1 C2 C3 . . . . -0.4(5) no
C2 C1 C10B C4A . . . . 1.6(3) no
C2 C1 C10B C10A . . . . -177.2(2) no
C1 C2 C3 C4 . . . . -0.6(5) no
C2 C3 C4 C4A . . . . 0.3(5) no
C3 C4 C4A N5 . . . . -179.7(3) no
C3 C4 C4A C10B . . . . 1.0(4) no
N5 C4A C10B C1 . . . . 178.60(19) no
N5 C4A C10B C10A . . . . -2.3(2) no
C4 C4A C10B C1 . . . . -2.0(3) no
C4 C4A C10B C10A . . . . 177.16(19) no
N5 C5A C6 O6 . . . . 12.5(4) no
N5 C5A C6 C7 . . . . -167.6(2) no
C10A C5A C6 O6 . . . . -164.4(3) no
C10A C5A C6 C7 . . . . 15.4(4) no
N5 C5A C10A C10 . . . . 177.9(2) no
N5 C5A C10A C10B . . . . -0.1(2) no
C6 C5A C10A C10 . . . . -4.8(4) no
C6 C5A C10A C10B . . . . 177.2(2) no
O6 C6 C7 C8 . . . . -134.4(3) no
C5A C6 C7 C8 . . . . 45.7(3) no
C6 C7 C8 C9 . . . . -81.6(3) no
C7 C8 C9 C10 . . . . 19.9(3) no
C8 C9 C10 C10A . . . . 54.1(3) no
C9 C10 C10A C5A . . . . -57.7(3) no
C9 C10 C10A C10B . . . . 119.9(2) no
C5A C10A C10B C1 . . . . -179.6(2) no
C5A C10A C10B C4A . . . . 1.5(2) no
C10 C10A C10B C1 . . . . 2.4(4) no
C10 C10A C10B C4A . . . . -176.58(19) no

loop_
_cod_related_entry_id
_cod_related_entry_database
_cod_related_entry_code
1 ChemSpider 30656707
